data_1561053
loop_
_publ_author_name
'Sha, Jing-Quan'
'Yang, Xi-Ya'
'Sheng, Ning'
'Liu, Guo-Dong'
'Li, Ji-Sen'
'Yang, Jian-Bo'

_publ_section_title
;
 Synthesis and PPy loading for enhanced visible-light photocatalytic
 activity of new POMOFs containing silver chains
;
_journal_name_full 'Journal of Solid State Chemistry'
_journal_page_first 52
_journal_page_last 59
_journal_paper_doi 10.1016/j.jssc.2018.04.008
_journal_volume 263
_journal_year 2018
_chemical_formula_moiety 'C36 H36 Ag29 N54 O40 Si W12'
_chemical_formula_sum 'C36 H36 Ag29 N54 O40 Si W12'
_chemical_formula_weight 7227.71
_space_group_crystal_system triclinic
_space_group_IT_number 2
_space_group_name_Hall '-P 1'
_space_group_name_H-M_alt 'P -1'
_atom_sites_solution_hydrogens geom
_atom_sites_solution_primary iterative
_atom_sites_solution_secondary difmap
_cell_angle_alpha 77.670(5)
_cell_angle_beta 67.997(5)
_cell_angle_gamma 69.991(5)
_cell_formula_units_Z 1
_cell_length_a 12.934(5)
_cell_length_b 15.925(5)
_cell_length_c 16.164(5)
_cell_measurement_reflns_used 9033
_cell_measurement_temperature 293(2)
_cell_measurement_theta_max 27.430
_cell_measurement_theta_min 2.534
_cell_volume 2886.6(17)
_computing_cell_refinement 'SAINT v7.68A (Bruker, 2009)'
_computing_data_reduction 'SAINT v7.68A (Bruker, 2009)'
_computing_molecular_graphics
;
O. V. Dolomanov, L. J. Bourhis, R. J. Gildea, J. A. K. Howard and H. Puschmann,
OLEX2: a complete structure solution, refinement and analysis program.
J. Appl. Cryst. (2009). 42, 339-341.
;
_computing_publication_material
;
O. V. Dolomanov, L. J. Bourhis, R. J. Gildea, J. A. K. Howard and H. Puschmann,
OLEX2: a complete structure solution, refinement and analysis program.
J. Appl. Cryst. (2009). 42, 339-341.
;
_computing_structure_refinement 'XH (Sheldrick, 2008)'
_computing_structure_solution 'olex2.solve (Bourhis et al., 2015)'
_diffrn_ambient_temperature 293(2)
_diffrn_measured_fraction_theta_full 0.988
_diffrn_measured_fraction_theta_max 0.988
_diffrn_measurement_device_type 'Bruker P4'
_diffrn_measurement_method '\w scans'
_diffrn_radiation_monochromator graphite
_diffrn_radiation_type MoK\a
_diffrn_radiation_wavelength 0.71069
_diffrn_reflns_av_R_equivalents 0.0291
_diffrn_reflns_av_unetI/netI 0.0609
_diffrn_reflns_limit_h_max 15
_diffrn_reflns_limit_h_min -15
_diffrn_reflns_limit_k_max 17
_diffrn_reflns_limit_k_min -18
_diffrn_reflns_limit_l_max 18
_diffrn_reflns_limit_l_min -19
_diffrn_reflns_number 14528
_diffrn_reflns_theta_full 25.00
_diffrn_reflns_theta_max 25.00
_diffrn_reflns_theta_min 1.37
_diffrn_source 'fine-focus sealed tube'
_exptl_absorpt_coefficient_mu 16.779
_exptl_absorpt_correction_T_max 0.029
_exptl_absorpt_correction_T_min 0.009
_exptl_absorpt_correction_type multi-scan
_exptl_crystal_colour yellow
_exptl_crystal_density_diffrn 4.158
_exptl_crystal_density_method 'not measured'
_exptl_crystal_description block
_exptl_crystal_F_000 3215
_exptl_crystal_size_max 0.36
_exptl_crystal_size_mid 0.25
_exptl_crystal_size_min 0.21
_refine_diff_density_max 4.020
_refine_diff_density_min -4.231
_refine_diff_density_rms 0.652
_refine_ls_extinction_method none
_refine_ls_goodness_of_fit_ref 1.303
_refine_ls_hydrogen_treatment constr
_refine_ls_matrix_type full
_refine_ls_number_parameters 796
_refine_ls_number_reflns 10048
_refine_ls_number_restraints 722
_refine_ls_restrained_S_all 1.258
_refine_ls_R_factor_all 0.1286
_refine_ls_R_factor_gt 0.1260
_refine_ls_shift/su_max 0.000
_refine_ls_shift/su_mean 0.000
_refine_ls_structure_factor_coef Fsqd
_refine_ls_weighting_details 'calc w=1/[\s^2^(Fo^2^)+(0.0000P)^2^+1045.6793P] where P=(Fo^2^+2Fc^2^)/3'
_refine_ls_weighting_scheme calc
_refine_ls_wR_factor_gt 0.2948
_refine_ls_wR_factor_ref 0.2958
_reflns_number_gt 9527
_reflns_number_total 10048
_reflns_threshold_expression >2sigma(I)
_cod_data_source_file JSSC-2018-263-52.cif
_cod_data_source_block dd
_cod_database_code 1561053
_olex2_refinement_description
;
1. Fixed Uiso
 At 1.2 times of:
  All C(H) groups, All O(O) groups
2. Rigid bond restraints
 N3, N4, N17, C3, C4
 with sigma for 1-2 distances of 0.01 and sigma for 1-3 distances of 0.01
 N5, N7, N15, C5, C6
 with sigma for 1-2 distances of 0.01 and sigma for 1-3 distances of 0.01
 N2, N10, N14, C13, C14
 with sigma for 1-2 distances of 0.01 and sigma for 1-3 distances of 0.01
 N20, N21, N27, C15, C16
 with sigma for 1-2 distances of 0.01 and sigma for 1-3 distances of 0.01
 N22, N23, N26, C9, C10
 with sigma for 1-2 distances of 0.01 and sigma for 1-3 distances of 0.01
 N12, N13, N16, C17, C18
 with sigma for 1-2 distances of 0.01 and sigma for 1-3 distances of 0.01
 N1, N18, N19, C1, C2
 with sigma for 1-2 distances of 0.01 and sigma for 1-3 distances of 0.01
 N6, N11, N35, C11, C12
 with sigma for 1-2 distances of 0.01 and sigma for 1-3 distances of 0.01
3. Uiso/Uaniso restraints and constraints
N3 \\sim N4 \\sim N17 \\sim C3 \\sim C4: within 3.8A with sigma of 0.04 and
sigma for terminal atoms of 0.08
N5 \\sim N7 \\sim N15 \\sim C5 \\sim C6: within 3.8A with sigma of 0.04 and
sigma for terminal atoms of 0.08
N2 \\sim N10 \\sim N14 \\sim C13 \\sim C14: within 3.8A with sigma of 0.04 and
sigma for terminal atoms of 0.08
N20 \\sim N21 \\sim N27 \\sim C15 \\sim C16: within 3.8A with sigma of 0.04 and
sigma for terminal atoms of 0.08
N22 \\sim N23 \\sim N26 \\sim C9 \\sim C10: within 3.8A with sigma of 0.04 and
sigma for terminal atoms of 0.08
N12 \\sim N13 \\sim N16 \\sim C17 \\sim C18: within 3.8A with sigma of 0.04 and
sigma for terminal atoms of 0.08
N1 \\sim N18 \\sim N19 \\sim C1 \\sim C2: within 3.8A with sigma of 0.04 and
sigma for terminal atoms of 0.08
N6 \\sim N11 \\sim N35 \\sim C11 \\sim C12: within 3.8A with sigma of 0.04 and
sigma for terminal atoms of 0.08
Uanis(O2) \\sim Ueq, Uanis(O3) \\sim Ueq, Uanis(O5) \\sim Ueq, Uanis(O7) \\sim
Ueq, Uanis(O10) \\sim Ueq, Uanis(O12) \\sim Ueq, Uanis(O15) \\sim Ueq,
Uanis(O17) \\sim Ueq, Uanis(O18) \\sim Ueq, Uanis(O19) \\sim Ueq, Uanis(O21)
\\sim Ueq, Uanis(N4) \\sim Ueq, Uanis(O23) \\sim Ueq, Uanis(N14) \\sim Ueq,
Uanis(N20) \\sim Ueq, Uanis(N24) \\sim Ueq, Uanis(C7) \\sim Ueq: with sigma of
0.01 and sigma for terminal atoms of 0.02
Uanis(O6) \\sim Ueq, Uanis(O20) \\sim Ueq, Uanis(N25) \\sim Ueq, Uanis(C1)
\\sim Ueq, Uanis(C8) \\sim Ueq, Uanis(N28) \\sim Ueq: with sigma of 0.01 and
sigma for terminal atoms of 0.02
Uanis(Si1) \\sim Ueq, Uanis(O8) \\sim Ueq, Uanis(O9) \\sim Ueq, Uanis(O16)
\\sim Ueq: with sigma of 0.001 and sigma for terminal atoms of 0.002
4. Others
 Fixed Sof: Ag16(0.5) Ag15(0.5) O8(0.5) O9(0.5) O11(0.5) O16(0.5)
5.a Riding coordinates:
 O9(O11)
5.b Aromatic/amide H refined with riding coordinates:
 C1(H1), C2(H2), C3(H3), C4(H4), C5(H5), C6(H6), C7(H7), C8(H8), C9(H9),
 C10(H10), C11(H11), C12(H12), C13(H13), C14(H14), C15(H15), C16(H16), C17(H17),
  C18(H18)
;
_olex2_submission_special_instructions 'No special instructions were received'

loop_
_space_group_symop_id
_space_group_symop_operation_xyz
1 'x, y, z'
2 '-x, -y, -z'

loop_
_atom_site_label
_atom_site_type_symbol
_atom_site_fract_x
_atom_site_fract_y
_atom_site_fract_z
_atom_site_U_iso_or_equiv
_atom_site_adp_type
_atom_site_occupancy
_atom_site_calc_flag
_atom_site_disorder_assembly
_atom_site_disorder_group
_atom_site_site_symmetry_order
_atom_site_refinement_flags_posn
_atom_site_refinement_flags_adp
_atom_site_refinement_flags_occupancy
W1 W -0.29994(15) 0.54543(12) 1.04261(12) 0.0253(4) Uani 1 d . . 1 . . .
W2 W 0.19650(18) 0.47813(12) 0.77891(11) 0.0307(5) Uani 1 d . . 1 . . .
W3 W 0.05064(17) 0.31394(14) 0.88999(13) 0.0344(5) Uani 1 d . . 1 . . .
W4 W -0.10526(14) 0.52979(11) 0.82159(11) 0.0200(4) Uani 1 d . . 1 . . .
W5 W 0.16319(15) 0.28421(13) 1.06470(12) 0.0281(4) Uani 1 d . . 1 . . .
W6 W -0.1384(2) 0.33224(15) 1.11125(13) 0.0405(6) Uani 1 d . . 1 . . .
Ag12 Ag 0.4629(4) 0.2901(3) 0.5452(3) 0.0438(10) Uani 1 d . . 1 . . .
Ag6 Ag 0.6421(3) 0.2227(2) 0.3348(2) 0.0345(8) Uani 1 d . . 1 . . .
Ag10 Ag 0.5046(4) -0.0937(3) 0.7336(3) 0.0450(10) Uani 1 d . . 1 . . .
Ag8 Ag 0.6048(3) 0.0404(3) 0.5118(2) 0.0390(9) Uani 1 d . . 1 . . .
Ag4 Ag 0.1307(3) 0.9858(2) 0.5007(2) 0.0348(8) Uani 1 d . . 1 . . .
Ag9 Ag 0.2889(3) 0.8055(3) 0.3652(2) 0.0395(9) Uani 1 d . . 1 . . .
Ag14 Ag 0.2854(4) 1.0192(3) 0.2580(3) 0.0469(11) Uani 1 d . . 1 . . .
Ag5 Ag -0.0217(3) 1.2019(2) 0.5981(2) 0.0334(8) Uani 1 d . . 1 . . .
Ag2 Ag 0.7727(3) -0.1847(2) 0.4128(3) 0.0355(8) Uani 1 d . . 1 . . .
Ag11 Ag 0.6715(4) -0.3158(3) 0.6423(2) 0.0394(9) Uani 1 d . . 1 . . .
Ag1 Ag 0.6271(3) -0.5056(2) 0.8353(2) 0.0294(7) Uani 1 d . . 1 . . .
Ag3 Ag -0.1849(3) 1.4440(2) 0.6222(2) 0.0348(8) Uani 1 d . . 1 . . .
Ag7 Ag 0.3128(3) 0.5704(2) 0.5204(3) 0.0391(9) Uani 1 d . . 1 . . .
Ag13 Ag 0.5000 1.0000 0.0000 0.071(2) Uani 1 d . . 2 S T P
Ag16 Ag -0.0726(11) 1.0432(8) 0.6499(8) 0.072(3) Uani 0.50 d . . 1 . . .
Ag15 Ag 0.5806(11) -0.1414(8) 0.5620(7) 0.073(3) Uani 0.50 d . . 1 . . .
Si1 Si 0.0000 0.5000 1.0000 0.010(3) Uani 1 d . . 2 S TU P
O1 O 0.075(3) 0.227(3) 0.835(3) 0.045(9) Uani 1 d . . 1 . . .
O2 O -0.066(4) 0.285(4) 0.993(3) 0.079(14) Uani 1 d . . 1 . U .
O3 O 0.012(4) 0.276(3) 1.123(3) 0.066(12) Uani 1 d . . 1 . U .
O4 O 0.242(4) 0.184(3) 1.098(2) 0.052(11) Uani 1 d . . 1 . . .
O5 O -0.137(3) 0.649(2) 0.841(2) 0.036(7) Uani 1 d . . 1 . U .
O6 O 0.159(4) 0.255(3) 0.954(3) 0.062(11) Uani 1 d . . 1 . U .
O7 O -0.054(3) 0.401(2) 0.840(3) 0.047(9) Uani 1 d . . 1 . U .
O8 O 0.024(5) 0.383(4) 1.007(4) 0.023(11) Uani 0.50 d . . 1 . U .
O9 O 0.020(3) 0.468(2) 0.906(2) 0.016(10) Uani 0.50 d . . 1 . U .
O11 O -0.102(3) 0.547(2) 0.962(2) 0.019 Uiso 0.50 d . . 1 R . .
O10 O 0.169(3) 0.366(3) 0.807(3) 0.051(10) Uani 1 d . . 1 . U .
O12 O -0.281(3) 0.658(2) 1.007(2) 0.040(8) Uani 1 d . . 1 . U .
O13 O -0.154(4) 0.544(3) 0.732(2) 0.050(11) Uani 1 d . . 1 . . .
O15 O -0.237(3) 0.519(2) 0.921(2) 0.035(7) Uani 1 d . . 1 . U .
O16 O -0.125(5) 0.485(4) 1.073(4) 0.020(11) Uani 0.50 d . . 1 . U .
O17 O -0.442(2) 0.565(2) 1.064(2) 0.029(7) Uani 1 d . . 1 . U .
O18 O -0.258(4) 0.421(3) 1.073(3) 0.064(11) Uani 1 d . . 1 . U .
O19 O -0.308(4) 0.562(3) 1.157(3) 0.071(13) Uani 1 d . . 1 . U .
O20 O 0.171(4) 0.599(4) 0.802(3) 0.076(14) Uani 1 d . . 1 . U .
O21 O 0.048(3) 0.532(2) 0.762(3) 0.046(9) Uani 1 d . . 1 . U .
O22 O -0.206(3) 0.251(2) 1.1658(19) 0.029(7) Uani 1 d . . 1 . . .
O23 O 0.288(3) 0.470(2) 0.671(2) 0.034(7) Uani 1 d . . 1 . U .
N1 N 0.730(3) 0.089(2) 0.310(3) 0.032(7) Uani 1 d . . 1 . U .
N2 N 0.153(3) 0.846(2) 0.559(2) 0.028(7) Uani 1 d . . 1 . U .
N3 N 0.150(4) 1.115(3) 0.432(2) 0.030(7) Uani 1 d . . 1 . U .
N4 N 0.213(3) 1.126(2) 0.338(2) 0.019(5) Uani 1 d . . 1 . U .
N5 N 0.784(4) -0.372(3) 0.519(2) 0.033(8) Uani 1 d . . 1 . U .
N6 N 0.539(3) -0.369(2) 0.841(2) 0.021(6) Uani 1 d . . 1 . U .
N7 N 0.819(3) -0.328(3) 0.442(2) 0.031(7) Uani 1 d . . 1 . U .
N10 N 0.204(3) 0.696(2) 0.558(2) 0.025(6) Uani 1 d . . 1 . U .
N11 N 0.564(3) -0.299(3) 0.780(2) 0.032(7) Uani 1 d . . 1 . U .
N12 N -0.269(4) 1.359(3) 0.811(3) 0.035(7) Uani 1 d . . 1 . U .
N13 N -0.202(3) 1.342(3) 0.726(2) 0.031(7) Uani 1 d . . 1 . U .
N14 N 0.211(3) 0.774(2) 0.508(2) 0.023(6) Uani 1 d . . 1 . U .
N15 N 0.843(3) -0.460(2) 0.510(2) 0.026(6) Uani 1 d . . 1 . U .
N16 N -0.137(3) 1.260(3) 0.724(2) 0.030(6) Uani 1 d . . 1 . U .
N17 N 0.092(4) 1.195(3) 0.461(2) 0.037(7) Uani 1 d . . 1 . U .
N18 N 0.722(3) 0.018(2) 0.377(2) 0.023(6) Uani 1 d . . 1 . U .
N19 N 0.783(3) -0.061(2) 0.341(2) 0.025(6) Uani 1 d . . 1 . U .
N20 N 0.499(3) 0.097(2) 0.640(2) 0.028(6) Uani 1 d . . 1 . U .
N21 N 0.447(3) 0.185(2) 0.648(2) 0.030(7) Uani 1 d . . 1 . U .
N22 N 0.558(3) 0.359(2) 0.354(3) 0.031(7) Uani 1 d . . 1 . U .
N23 N 0.491(3) 0.390(2) 0.433(2) 0.026(6) Uani 1 d . . 1 . U .
N24 N 0.385(3) 0.825(2) 0.227(2) 0.026(8) Uani 1 d . . 1 . U .
N25 N 0.384(4) 0.906(3) 0.186(3) 0.040(10) Uani 1 d . . 1 . U .
N26 N 0.439(3) 0.480(2) 0.426(3) 0.033(7) Uani 1 d . . 1 . U .
N27 N 0.463(4) 0.052(3) 0.713(2) 0.038(8) Uani 1 d . . 1 . U .
N28 N 0.445(4) 0.903(3) 0.100(3) 0.037(9) Uani 1 d . . 1 . U .
N35 N 0.497(3) -0.220(3) 0.809(3) 0.034(7) Uani 1 d . . 1 . U .
C1 C 0.806(4) 0.051(3) 0.236(3) 0.026(6) Uani 1 d . . 1 . U .
H1 H 0.8361 0.0819 0.1814 0.031 Uiso 1 calc . . 1 R . .
C2 C 0.833(4) -0.036(3) 0.254(3) 0.031(8) Uani 1 d . . 1 . U .
H2 H 0.8803 -0.0756 0.2112 0.038 Uiso 1 calc . . 1 R . .
C3 C 0.184(4) 1.216(3) 0.317(3) 0.030(7) Uani 1 d . . 1 . U .
H3 H 0.2094 1.2444 0.2600 0.035 Uiso 1 calc . . 1 R . .
C4 C 0.114(4) 1.261(3) 0.392(3) 0.031(7) Uani 1 d . . 1 . U .
H4 H 0.0866 1.3223 0.3955 0.038 Uiso 1 calc . . 1 R . .
C5 C 0.911(4) -0.475(3) 0.426(3) 0.031(8) Uani 1 d . . 1 . U .
H5 H 0.9545 -0.5285 0.4012 0.038 Uiso 1 calc . . 1 R . .
C6 C 0.899(4) -0.382(3) 0.383(3) 0.032(8) Uani 1 d . . 1 . U .
H6 H 0.9412 -0.3652 0.3252 0.039 Uiso 1 calc . . 1 R . .
C7 C 0.493(6) 0.809(4) 0.094(4) 0.057(16) Uani 1 d . . 1 . U .
H7 H 0.5446 0.7839 0.0411 0.069 Uiso 1 calc . . 1 R . .
C8 C 0.458(4) 0.761(3) 0.171(3) 0.030(10) Uani 1 d . . 1 . U .
H8 H 0.4777 0.6990 0.1841 0.036 Uiso 1 calc . . 1 R . .
C9 C 0.476(4) 0.503(3) 0.335(3) 0.038(8) Uani 1 d . . 1 . U .
H9 H 0.4566 0.5610 0.3072 0.045 Uiso 1 calc . . 1 R . .
C10 C 0.543(4) 0.431(3) 0.293(3) 0.027(6) Uani 1 d . . 1 . U .
H10 H 0.5759 0.4298 0.2309 0.032 Uiso 1 calc . . 1 R . .
C11 C 0.432(4) -0.235(3) 0.895(3) 0.036(9) Uani 1 d . . 1 . U .
H11 H 0.3823 -0.1919 0.9334 0.043 Uiso 1 calc . . 1 R . .
C12 C 0.453(3) -0.325(3) 0.914(3) 0.028(8) Uani 1 d . . 1 . U .
H12 H 0.4164 -0.3533 0.9683 0.034 Uiso 1 calc . . 1 R . .
C13 C 0.128(4) 0.724(3) 0.638(3) 0.031(8) Uani 1 d . . 1 . U .
H13 H 0.1032 0.6855 0.6886 0.037 Uiso 1 calc . . 1 R . .
C14 C 0.091(4) 0.816(3) 0.636(3) 0.029(8) Uani 1 d . . 1 . U .
H14 H 0.0330 0.8499 0.6814 0.035 Uiso 1 calc . . 1 R . .
C15 C 0.376(4) 0.191(3) 0.733(3) 0.036(8) Uani 1 d . . 1 . U .
H15 H 0.3323 0.2448 0.7594 0.043 Uiso 1 calc . . 1 R . .
C16 C 0.377(5) 0.110(3) 0.773(3) 0.039(9) Uani 1 d . . 1 . U .
H16 H 0.3305 0.0950 0.8307 0.047 Uiso 1 calc . . 1 R . .
C17 C -0.153(4) 1.218(3) 0.807(3) 0.033(8) Uani 1 d . . 1 . U .
H17 H -0.1152 1.1598 0.8238 0.040 Uiso 1 calc . . 1 R . .
C18 C -0.241(5) 1.284(4) 0.864(3) 0.040(9) Uani 1 d . . 1 . U .
H18 H -0.2726 1.2763 0.9257 0.047 Uiso 1 calc . . 1 R . .

loop_
_atom_site_aniso_label
_atom_site_aniso_U_11
_atom_site_aniso_U_22
_atom_site_aniso_U_33
_atom_site_aniso_U_23
_atom_site_aniso_U_13
_atom_site_aniso_U_12
W1 0.0236(9) 0.0224(9) 0.0310(9) 0.0021(7) -0.0139(7) -0.0053(7)
W2 0.0486(12) 0.0179(9) 0.0146(8) -0.0005(6) 0.0011(8) -0.0096(8)
W3 0.0311(10) 0.0448(12) 0.0288(10) -0.0199(9) 0.0056(8) -0.0201(9)
W4 0.0204(8) 0.0199(8) 0.0182(8) 0.0006(6) -0.0066(6) -0.0054(6)
W5 0.0194(8) 0.0332(10) 0.0242(9) 0.0081(7) -0.0087(7) -0.0035(7)
W6 0.0655(15) 0.0491(13) 0.0255(10) 0.0170(9) -0.0193(10) -0.0466(12)
Ag12 0.053(2) 0.029(2) 0.041(2) 0.0097(16) -0.0105(18) -0.0159(18)
Ag6 0.045(2) 0.0136(16) 0.039(2) -0.0034(14) -0.0117(16) -0.0032(14)
Ag10 0.063(3) 0.0241(19) 0.045(2) 0.0059(16) -0.018(2) -0.0145(18)
Ag8 0.043(2) 0.043(2) 0.0215(17) -0.0072(15) 0.0015(15) -0.0114(17)
Ag4 0.045(2) 0.0158(16) 0.0360(19) 0.0051(14) -0.0062(16) -0.0118(15)
Ag9 0.044(2) 0.042(2) 0.0225(17) -0.0043(15) 0.0066(15) -0.0199(18)
Ag14 0.060(3) 0.044(2) 0.032(2) -0.0185(17) 0.0061(18) -0.023(2)
Ag5 0.0357(19) 0.035(2) 0.0252(17) -0.0088(14) -0.0013(14) -0.0110(16)
Ag2 0.044(2) 0.0157(16) 0.043(2) 0.0066(14) -0.0133(17) -0.0108(15)
Ag11 0.050(2) 0.039(2) 0.0211(17) -0.0072(15) 0.0037(16) -0.0181(18)
Ag1 0.0348(18) 0.0203(17) 0.0326(18) -0.0030(13) -0.0071(15) -0.0114(14)
Ag3 0.050(2) 0.0249(18) 0.0253(17) 0.0105(14) -0.0101(16) -0.0163(16)
Ag7 0.043(2) 0.0255(19) 0.042(2) -0.0093(16) -0.0105(17) -0.0027(16)
Ag13 0.101(6) 0.086(5) 0.024(3) 0.002(3) 0.004(3) -0.057(5)
Ag16 0.079(7) 0.063(7) 0.069(7) -0.009(5) -0.011(6) -0.029(6)
Ag15 0.089(8) 0.066(7) 0.055(6) 0.004(5) -0.020(6) -0.022(6)
Si1 0.010(3) 0.009(3) 0.010(3) -0.0009(10) -0.0029(12) -0.0026(12)
O1 0.029(18) 0.06(2) 0.06(2) 0.004(19) -0.034(17) -0.012(17)
O2 0.073(16) 0.091(17) 0.076(16) -0.007(9) -0.026(10) -0.026(10)
O3 0.058(14) 0.081(15) 0.062(14) -0.007(9) -0.025(9) -0.018(9)
O4 0.06(3) 0.05(2) 0.04(2) -0.026(17) 0.016(18) -0.022(19)
O5 0.041(11) 0.027(10) 0.034(11) -0.006(8) 0.003(8) -0.017(8)
O6 0.054(14) 0.070(14) 0.060(14) -0.002(9) -0.022(9) -0.013(9)
O7 0.045(12) 0.034(11) 0.057(12) 0.006(8) -0.012(8) -0.016(9)
O8 0.023(11) 0.023(11) 0.023(11) -0.0022(15) -0.008(4) -0.007(3)
O9 0.016(10) 0.016(10) 0.016(10) -0.0016(14) -0.005(3) -0.005(3)
O10 0.047(12) 0.046(12) 0.059(13) -0.001(9) -0.012(9) -0.019(9)
O12 0.042(11) 0.035(11) 0.034(11) -0.005(8) -0.001(8) -0.013(8)
O13 0.10(3) 0.07(3) 0.020(16) 0.023(16) -0.033(19) -0.07(2)
O15 0.038(11) 0.026(10) 0.037(11) -0.002(8) -0.004(8) -0.014(8)
O16 0.020(11) 0.020(11) 0.020(11) -0.0019(14) -0.006(4) -0.006(3)
O17 0.021(10) 0.033(10) 0.033(10) -0.002(8) -0.013(8) -0.005(8)
O18 0.072(14) 0.062(14) 0.063(14) -0.004(9) -0.033(10) -0.015(9)
O19 0.078(15) 0.070(15) 0.070(15) -0.007(9) -0.033(10) -0.017(9)
O20 0.080(16) 0.077(16) 0.078(16) -0.009(9) -0.032(10) -0.022(10)
O21 0.040(11) 0.039(12) 0.051(12) 0.000(8) -0.009(8) -0.012(8)
O22 0.032(17) 0.025(16) 0.023(15) 0.014(12) -0.007(13) -0.012(13)
O23 0.027(10) 0.042(11) 0.031(10) -0.001(8) -0.010(8) -0.009(8)
N1 0.032(15) 0.018(10) 0.031(13) 0.001(9) 0.009(12) -0.013(11)
N2 0.033(15) 0.012(10) 0.023(13) -0.003(8) 0.008(11) -0.005(11)
N3 0.051(16) 0.028(10) 0.010(10) -0.004(9) -0.007(11) -0.013(12)
N4 0.027(9) 0.023(8) 0.014(8) -0.004(7) -0.006(7) -0.015(7)
N5 0.045(16) 0.024(12) 0.014(11) 0.001(10) 0.011(11) -0.015(12)
N6 0.013(12) 0.031(11) 0.018(12) -0.006(9) 0.000(10) -0.007(10)
N7 0.039(15) 0.028(12) 0.011(11) 0.003(9) 0.006(11) -0.011(12)
N10 0.029(14) 0.011(9) 0.027(12) -0.002(8) -0.003(11) -0.002(11)
N11 0.020(14) 0.036(13) 0.022(12) 0.001(10) 0.008(10) -0.004(11)
N12 0.038(16) 0.030(13) 0.031(12) 0.000(10) -0.005(12) -0.013(12)
N13 0.042(16) 0.034(13) 0.021(11) -0.003(10) -0.015(11) -0.009(12)
N14 0.027(9) 0.015(8) 0.023(8) -0.005(6) 0.002(7) -0.008(7)
N15 0.038(15) 0.020(11) 0.017(11) -0.003(9) 0.001(11) -0.017(11)
N16 0.041(16) 0.028(13) 0.026(11) -0.003(10) -0.007(12) -0.018(11)
N17 0.058(17) 0.031(13) 0.013(10) -0.009(9) 0.004(12) -0.018(13)
N18 0.029(14) 0.019(11) 0.022(10) 0.000(8) -0.008(10) -0.011(11)
N19 0.035(14) 0.020(10) 0.021(12) 0.001(8) -0.001(11) -0.019(11)
N20 0.036(9) 0.021(8) 0.025(8) -0.005(7) -0.002(7) -0.014(7)
N21 0.044(16) 0.026(10) 0.016(11) -0.012(9) -0.004(11) -0.006(12)
N22 0.026(14) 0.021(11) 0.037(13) -0.005(9) 0.003(12) -0.012(11)
N23 0.028(14) 0.011(11) 0.034(11) 0.000(9) -0.003(12) -0.009(11)
N24 0.025(11) 0.023(11) 0.025(11) 0.001(8) -0.003(8) -0.010(8)
N25 0.040(13) 0.038(13) 0.037(13) -0.004(9) -0.004(9) -0.014(9)
N26 0.037(15) 0.010(11) 0.037(12) 0.002(10) 0.000(13) -0.006(11)
N27 0.050(16) 0.033(11) 0.018(12) -0.009(9) 0.008(12) -0.014(13)
N28 0.034(12) 0.041(13) 0.034(12) -0.001(9) -0.010(9) -0.010(9)
N35 0.017(13) 0.032(12) 0.032(13) 0.007(11) -0.001(11) 0.002(11)
C1 0.028(10) 0.022(8) 0.024(8) 0.001(7) -0.002(7) -0.013(8)
C2 0.029(16) 0.022(10) 0.023(11) 0.004(10) 0.008(12) -0.006(13)
C3 0.056(17) 0.025(10) 0.013(11) -0.007(9) -0.001(12) -0.027(13)
C4 0.057(18) 0.025(10) 0.019(13) -0.011(9) -0.009(13) -0.019(13)
C5 0.031(16) 0.033(12) 0.013(12) -0.001(11) 0.002(12) 0.000(13)
C6 0.039(17) 0.033(14) 0.013(11) -0.003(10) 0.005(12) -0.012(14)
C7 0.057(18) 0.058(18) 0.056(18) -0.009(9) -0.018(10) -0.016(10)
C8 0.028(13) 0.030(13) 0.033(13) -0.007(9) -0.008(9) -0.010(9)
C9 0.043(17) 0.021(12) 0.037(14) 0.007(10) -0.003(14) -0.013(13)
C10 0.025(15) 0.034(14) 0.030(12) -0.004(9) -0.015(12) -0.013(12)
C11 0.027(16) 0.034(12) 0.025(13) -0.007(12) 0.004(12) 0.005(14)
C12 0.010(14) 0.034(13) 0.024(13) -0.001(11) 0.009(11) -0.002(12)
C13 0.045(17) 0.013(11) 0.022(12) 0.000(10) -0.002(12) -0.005(13)
C14 0.043(16) 0.014(11) 0.018(12) -0.001(10) 0.006(11) -0.009(12)
C15 0.035(16) 0.034(12) 0.025(13) -0.005(11) 0.004(12) -0.007(13)
C16 0.053(18) 0.034(14) 0.020(12) -0.010(10) 0.004(12) -0.012(14)
C17 0.032(16) 0.033(14) 0.031(14) 0.005(11) -0.009(13) -0.011(12)
C18 0.051(18) 0.043(16) 0.021(11) -0.001(10) -0.013(13) -0.008(15)

loop_
_atom_type_symbol
_atom_type_description
_atom_type_scat_dispersion_real
_atom_type_scat_dispersion_imag
_atom_type_scat_source
C C 0.0033 0.0016 'International Tables Vol C Tables 4.2.6.8 and 6.1.1.4'
Ag Ag -0.8971 1.1015 'International Tables Vol C Tables 4.2.6.8 and 6.1.1.4'
N N 0.0061 0.0033 'International Tables Vol C Tables 4.2.6.8 and 6.1.1.4'
O O 0.0106 0.0060 'International Tables Vol C Tables 4.2.6.8 and 6.1.1.4'
Si Si 0.0817 0.0704 'International Tables Vol C Tables 4.2.6.8 and 6.1.1.4'
W W -0.8490 6.8722 'International Tables Vol C Tables 4.2.6.8 and 6.1.1.4'
H H 0.0000 0.0000 'International Tables Vol C Tables 4.2.6.8 and 6.1.1.4'

loop_
_geom_angle_atom_site_label_1
_geom_angle_atom_site_label_2
_geom_angle_atom_site_label_3
_geom_angle
_geom_angle_site_symmetry_1
_geom_angle_site_symmetry_3
O12 W1 O11 65.7(14) . .
O12 W1 O15 90.3(14) . .
O12 W1 O16 93.7(18) . .
O12 W1 O18 157.6(18) . .
O12 W1 O19 86.6(19) . .
O15 W1 O11 62.9(13) . .
O15 W1 O16 96.3(17) . .
O16 W1 O11 45.2(15) . .
O17 W1 O11 159.4(14) . .
O17 W1 O12 102.6(15) . .
O17 W1 O15 101.9(15) . .
O17 W1 O16 155.3(17) . .
O17 W1 O18 99.8(18) . .
O17 W1 O19 97.2(19) . .
O18 W1 O11 93.4(17) . .
O18 W1 O15 86.7(17) . .
O18 W1 O16 64.6(19) . .
O18 W1 O19 89(2) . .
O19 W1 O11 98.7(18) . .
O19 W1 O15 160.8(18) . .
O19 W1 O16 65(2) . .
O10 W2 O9 64.4(15) . .
O10 W2 O16 95.9(18) . 2_567
O10 W2 O19 90.7(19) . 2_567
O10 W2 O20 154(2) . .
O10 W2 O21 90.4(16) . .
O16 W2 O9 46.8(15) 2_567 .
O19 W2 O9 98.9(17) 2_567 .
O19 W2 O16 64(2) 2_567 2_567
O20 W2 O9 90.2(18) . .
O20 W2 O16 60(2) . 2_567
O20 W2 O19 88(2) . 2_567
O21 W2 O9 61.5(14) . .
O21 W2 O16 93.4(17) . 2_567
O21 W2 O19 157.3(19) . 2_567
O21 W2 O20 81.3(19) . .
O23 W2 O9 155.4(14) . .
O23 W2 O10 100.8(17) . .
O23 W2 O16 157.6(17) . 2_567
O23 W2 O19 100.9(18) . 2_567
O23 W2 O20 104.9(19) . .
O23 W2 O21 101.2(15) . .
O1 W3 O2 96(2) . .
O1 W3 O6 97.4(18) . .
O1 W3 O7 99.3(16) . .
O1 W3 O8 156.4(19) . .
O1 W3 O9 155.7(15) . .
O1 W3 O10 99.7(18) . .
O2 W3 O6 88(2) . .
O2 W3 O8 68(2) . .
O2 W3 O9 101.1(19) . .
O2 W3 O10 163(2) . .
O6 W3 O8 65(2) . .
O6 W3 O9 100.1(17) . .
O7 W3 O2 94(2) . .
O7 W3 O6 162.9(19) . .
O7 W3 O8 99.6(19) . .
O7 W3 O9 62.8(15) . .
O7 W3 O10 87.3(16) . .
O8 W3 O9 47.9(17) . .
O10 W3 O6 86.2(18) . .
O10 W3 O8 95.3(19) . .
O10 W3 O9 65.0(15) . .
O5 W4 O7 158.4(16) . .
O5 W4 O9 95.9(14) . .
O5 W4 O11 66.1(14) . .
O5 W4 O15 90.3(13) . .
O7 W4 O9 63.6(15) . .
O7 W4 O11 93.0(15) . .
O9 W4 O11 42.9(6) . .
O13 W4 O5 101.1(17) . .
O13 W4 O7 100.4(18) . .
O13 W4 O9 156.9(18) . .
O13 W4 O11 160.1(18) . .
O13 W4 O15 102.4(16) . .
O13 W4 O21 100.8(18) . .
O15 W4 O7 84.6(15) . .
O15 W4 O9 92.9(14) . .
O15 W4 O11 64.1(14) . .
O21 W4 O5 86.1(15) . .
O21 W4 O7 90.4(16) . .
O21 W4 O9 64.7(15) . .
O21 W4 O11 93.6(15) . .
O21 W4 O15 156.8(16) . .
O3 W5 O5 86.7(17) . 2_567
O3 W5 O6 89.5(19) . .
O3 W5 O8 64(2) . .
O3 W5 O11 94.6(17) . 2_567
O3 W5 O12 156.1(18) . 2_567
O4 W5 O3 102(2) . .
O4 W5 O5 99.5(16) . 2_567
O4 W5 O6 99.8(18) . .
O4 W5 O8 157(2) . .
O4 W5 O11 154.8(16) . 2_567
O4 W5 O12 102.0(17) . 2_567
O5 W5 O6 160.8(17) 2_567 .
O5 W5 O8 97.8(18) 2_567 .
O5 W5 O11 62.2(13) 2_567 2_567
O5 W5 O12 87.1(14) 2_567 2_567
O6 W5 O8 63.7(19) . .
O6 W5 O11 99.4(16) . 2_567
O8 W5 O11 48.3(16) . 2_567
O12 W5 O6 88.8(17) 2_567 .
O12 W5 O8 93.9(18) 2_567 .
O12 W5 O11 62.2(13) 2_567 2_567
O2 W6 O8 63(2) . .
O2 W6 O16 102(2) . .
O3 W6 O2 85(2) . .
O3 W6 O8 61(2) . .
O3 W6 O16 97.6(19) . .
O8 W6 O16 52.4(18) . .
O18 W6 O2 91(2) . .
O18 W6 O3 158(2) . .
O18 W6 O8 98(2) . .
O18 W6 O16 62.0(19) . .
O20 W6 O2 159(2) 2_567 .
O20 W6 O3 88(2) 2_567 .
O20 W6 O8 96(2) 2_567 .
O20 W6 O16 60(2) 2_567 .
O20 W6 O18 88(2) 2_567 .
O22 W6 O2 96.7(19) . .
O22 W6 O3 100.9(18) . .
O22 W6 O8 152.9(17) . .
O22 W6 O16 154.7(16) . .
O22 W6 O18 101.1(18) . .
O22 W6 O20 104(2) . 2_567
N21 Ag12 N23 175.4(14) . .
N1 Ag6 Ag15 82.3(10) . 2_656
N1 Ag6 N22 177.6(14) . .
N22 Ag6 Ag15 99.4(10) . 2_656
Ag15 Ag10 Ag14 105.1(3) . 2_666
N27 Ag10 Ag14 67.8(12) . 2_666
N27 Ag10 Ag15 102.8(10) . .
N35 Ag10 Ag14 114.1(11) . 2_666
N35 Ag10 Ag15 100.3(12) . .
N35 Ag10 N27 155.3(14) . .
Ag15 Ag8 Ag4 103.8(3) . 2_666
Ag15 Ag8 Ag4 145.2(3) 2_656 2_666
Ag15 Ag8 Ag15 105.3(3) 2_656 .
N18 Ag8 Ag4 69.5(9) . 2_666
N18 Ag8 Ag15 88.8(10) . 2_656
N18 Ag8 Ag15 96.0(9) . .
N18 Ag8 N20 164.6(13) . .
N20 Ag8 Ag4 103.7(10) . 2_666
N20 Ag8 Ag15 99.1(9) . .
N20 Ag8 Ag15 90.1(11) . 2_656
Ag8 Ag4 Ag4 176.4(2) 2_666 2_576
Ag16 Ag4 Ag8 125.7(3) . 2_666
Ag16 Ag4 Ag8 122.5(3) 2_576 2_666
Ag16 Ag4 Ag4 57.6(3) . 2_576
Ag16 Ag4 Ag4 54.2(3) 2_576 2_576
Ag16 Ag4 Ag16 111.8(3) . 2_576
N2 Ag4 Ag8 87.6(10) . 2_666
N2 Ag4 Ag4 94.0(11) . 2_576
N2 Ag4 Ag16 90.6(9) . .
N2 Ag4 Ag16 93.8(11) . 2_576
N3 Ag4 Ag8 80.4(11) . 2_666
N3 Ag4 Ag4 97.7(11) . 2_576
N3 Ag4 Ag16 88.9(10) . 2_576
N3 Ag4 Ag16 100.0(10) . .
N3 Ag4 N2 167.2(15) . .
Ag16 Ag9 Ag5 50.1(2) 2_576 2_576
N14 Ag9 Ag5 72.3(10) . 2_576
N14 Ag9 Ag16 93.7(10) . 2_576
N24 Ag9 Ag5 113.5(10) . 2_576
N24 Ag9 Ag16 93.7(10) . 2_576
N24 Ag9 N14 172.5(14) . .
Ag16 Ag14 Ag10 150.5(3) 2_576 2_666
N4 Ag14 Ag10 69.5(9) . 2_666
N4 Ag14 Ag16 90.4(9) . 2_576
N4 Ag14 N25 169.7(15) . .
N25 Ag14 Ag10 101.7(12) . 2_666
N25 Ag14 Ag16 95.7(12) . 2_576
Ag2 Ag5 Ag9 171.18(16) 2_666 2_576
Ag16 Ag5 Ag9 59.9(3) . 2_576
Ag16 Ag5 Ag2 112.6(3) . 2_666
N16 Ag5 Ag9 71.6(10) . 2_576
N16 Ag5 Ag2 105.8(10) . 2_666
N16 Ag5 Ag16 94.8(10) . .
N17 Ag5 Ag9 115.8(12) . 2_576
N17 Ag5 Ag2 69.8(12) . 2_666
N17 Ag5 Ag16 106.3(11) . .
N17 Ag5 N16 158.6(14) . .
Ag15 Ag2 Ag5 124.0(3) . 2_666
N7 Ag2 Ag5 85.8(11) . 2_666
N7 Ag2 Ag15 98.5(9) . .
N19 Ag2 Ag5 82.5(10) . 2_666
N19 Ag2 Ag15 104.0(10) . .
N19 Ag2 N7 157.5(13) . .
N5 Ag11 Ag15 95.9(11) . .
N5 Ag11 N11 163.6(14) . .
N11 Ag11 Ag15 99.5(11) . .
N6 Ag1 N12 172.3(14) . 1_635
N13 Ag3 N15 175.2(15) . 1_475
N10 Ag7 O23 103.4(12) . .
N10 Ag7 N26 153.6(14) . .
N26 Ag7 O23 102.9(12) . .
N28 Ag13 N28 180.0(18) . 2_675
Ag4 Ag16 Ag4 68.2(3) . 2_576
Ag4 Ag16 Ag9 72.0(3) 2_576 2_576
Ag4 Ag16 Ag9 123.7(4) . 2_576
Ag4 Ag16 Ag14 76.6(3) 2_576 2_576
Ag4 Ag16 Ag14 132.7(4) . 2_576
Ag14 Ag16 Ag9 70.0(3) 2_576 2_576
Ag5 Ag16 Ag4 82.9(3) . .
Ag5 Ag16 Ag4 104.2(4) . 2_576
Ag5 Ag16 Ag9 70.0(3) . 2_576
Ag5 Ag16 Ag14 137.4(5) . 2_576
Ag10 Ag15 Ag6 76.8(3) . 2_656
Ag10 Ag15 Ag8 105.9(4) . 2_656
Ag10 Ag15 Ag8 83.2(3) . .
Ag10 Ag15 Ag11 83.5(3) . .
Ag8 Ag15 Ag6 71.6(3) 2_656 2_656
Ag8 Ag15 Ag6 133.9(4) . 2_656
Ag8 Ag15 Ag8 74.7(3) 2_656 .
Ag2 Ag15 Ag6 132.9(4) . 2_656
Ag2 Ag15 Ag10 144.0(5) . .
Ag2 Ag15 Ag8 84.9(3) . .
Ag2 Ag15 Ag8 103.5(4) . 2_656
Ag2 Ag15 Ag11 86.7(4) . .
Ag11 Ag15 Ag6 74.0(3) . 2_656
Ag11 Ag15 Ag8 144.3(5) . .
Ag11 Ag15 Ag8 141.0(5) . 2_656
O8 Si1 O8 180(4) . 2_567
O9 Si1 O8 112(2) . 2_567
O9 Si1 O8 112(2) 2_567 .
O9 Si1 O8 68(2) 2_567 2_567
O9 Si1 O8 68(2) . .
O9 Si1 O9 180.0(8) . 2_567
O9 Si1 O16 71(2) . 2_567
O9 Si1 O16 109(2) 2_567 2_567
O9 Si1 O16 109(2) . .
O9 Si1 O16 71(2) 2_567 .
O11 Si1 O8 73(2) 2_567 .
O11 Si1 O8 107(2) 2_567 2_567
O11 Si1 O8 73(2) . 2_567
O11 Si1 O8 107(2) . .
O11 Si1 O9 65.9(14) 2_567 2_567
O11 Si1 O9 65.9(14) . .
O11 Si1 O9 114.1(14) 2_567 .
O11 Si1 O9 114.1(14) . 2_567
O11 Si1 O11 180(2) . 2_567
O11 Si1 O16 111(2) 2_567 .
O11 Si1 O16 111(2) . 2_567
O11 Si1 O16 69(2) . .
O11 Si1 O16 69(2) 2_567 2_567
O16 Si1 O8 103(3) . 2_567
O16 Si1 O8 103(3) 2_567 .
O16 Si1 O8 77(3) 2_567 2_567
O16 Si1 O8 77(3) . .
O16 Si1 O16 180.000(6) . 2_567
W3 O2 W6 130(3) . .
W5 O3 W6 138(3) . .
W4 O5 W5 138.6(19) . 2_567
W3 O6 W5 129(2) . .
W3 O7 W4 137(2) . .
W3 O8 W5 101(2) . .
W3 O8 W6 98(2) . .
W5 O8 W6 97(2) . .
Si1 O8 W3 122(3) . .
Si1 O8 W5 120(3) . .
Si1 O8 W6 114(3) . .
W3 O9 W2 93.1(13) . .
W4 O9 W2 94.6(13) . .
W4 O9 W3 96.0(13) . .
Si1 O9 W2 119.2(18) . .
Si1 O9 W3 121.7(19) . .
Si1 O9 W4 125(2) . .
Si1 O9 O11 55.5(13) . .
O11 O9 W2 133.4(9) . .
O11 O9 W3 130.8(9) . .
O11 O9 W4 69.4(9) . .
W1 O11 W5 91.6(12) . 2_567
W4 O11 W1 95.1(13) . .
W4 O11 W5 92.7(12) . 2_567
Si1 O11 W1 123.8(19) . .
Si1 O11 W4 126(2) . .
Si1 O11 W5 118.7(19) . 2_567
Si1 O11 O9 58.6(14) . .
O9 O11 W1 133.0(9) . .
O9 O11 W4 67.7(9) . .
O9 O11 W5 130.9(8) . 2_567
W2 O10 W3 137(2) . .
W1 O12 W5 140(2) . 2_567
W4 O15 W1 136.3(18) . .
W1 O16 W2 98(2) . 2_567
W1 O16 W6 95.4(19) . .
W2 O16 W6 95.9(19) 2_567 .
Si1 O16 W1 122(3) . .
Si1 O16 W2 123(3) . 2_567
Si1 O16 W6 117(3) . .
W1 O18 W6 138(3) . .
W1 O19 W2 133(3) . 2_567
W6 O20 W2 143(3) 2_567 .
W4 O21 W2 138(2) . .
W2 O23 Ag7 137.2(17) . .
N18 N1 Ag6 123(3) . .
C1 N1 Ag6 132(3) . .
C1 N1 N18 105(3) . .
N14 N2 Ag4 123(3) . .
C14 N2 Ag4 128(3) . .
C14 N2 N14 106(3) . .
N4 N3 Ag4 122(3) . .
N17 N3 Ag4 127(3) . .
N17 N3 N4 110(3) . .
N3 N4 Ag14 122(2) . .
C3 N4 Ag14 132(3) . .
C3 N4 N3 104(3) . .
N7 N5 Ag11 127(3) . .
N7 N5 N15 106(3) . .
N15 N5 Ag11 126(3) . .
N11 N6 Ag1 129(3) . .
N11 N6 C12 102(3) . .
C12 N6 Ag1 128(3) . .
N5 N7 Ag2 126(3) . .
N5 N7 C6 111(4) . .
C6 N7 Ag2 123(3) . .
N14 N10 Ag7 125(3) . .
N14 N10 C13 102(3) . .
C13 N10 Ag7 132(3) . .
N6 N11 Ag11 123(3) . .
N35 N11 Ag11 123(3) . .
N35 N11 N6 113(3) . .
N13 N12 Ag1 117(3) . 1_475
C18 N12 Ag1 134(3) . 1_475
C18 N12 N13 108(4) . .
N12 N13 Ag3 122(3) . .
N16 N13 Ag3 126(3) . .
N16 N13 N12 110(4) . .
N2 N14 Ag9 116(2) . .
N10 N14 Ag9 132(3) . .
N10 N14 N2 112(3) . .
N5 N15 Ag3 119(2) . 1_635
C5 N15 Ag3 128(3) . 1_635
C5 N15 N5 112(3) . .
N13 N16 Ag5 122(3) . .
N13 N16 C17 111(4) . .
C17 N16 Ag5 127(3) . .
N3 N17 Ag5 118(3) . .
N3 N17 C4 109(3) . .
C4 N17 Ag5 132(3) . .
N1 N18 Ag8 120(3) . .
N19 N18 Ag8 129(2) . .
N19 N18 N1 110(3) . .
N18 N19 Ag2 122(2) . .
C2 N19 Ag2 134(3) . .
C2 N19 N18 103(3) . .
N21 N20 Ag8 123(3) . .
N27 N20 Ag8 125(3) . .
N27 N20 N21 111(4) . .
N20 N21 Ag12 127(3) . .
N20 N21 C15 106(4) . .
C15 N21 Ag12 127(3) . .
N23 N22 Ag6 125(3) . .
N23 N22 C10 105(4) . .
C10 N22 Ag6 130(3) . .
N22 N23 Ag12 116(3) . .
N22 N23 N26 113(3) . .
N26 N23 Ag12 131(3) . .
N25 N24 Ag9 121(3) . .
N25 N24 C8 111(4) . .
C8 N24 Ag9 128(3) . .
N24 N25 Ag14 119(3) . .
N28 N25 Ag14 129(3) . .
N28 N25 N24 111(4) . .
N23 N26 Ag7 133(3) . .
N23 N26 C9 103(4) . .
C9 N26 Ag7 124(3) . .
N20 N27 Ag10 126(3) . .
N20 N27 C16 108(4) . .
C16 N27 Ag10 125(3) . .
N25 N28 Ag13 132(3) . .
N25 N28 C7 102(4) . .
C7 N28 Ag13 124(4) . .
N11 N35 Ag10 125(3) . .
N11 N35 C11 107(4) . .
C11 N35 Ag10 128(3) . .
N1 C1 H1 125.6 . .
C2 C1 N1 109(4) . .
C2 C1 H1 125.6 . .
N19 C2 H2 123.7 . .
C1 C2 N19 113(4) . .
C1 C2 H2 123.7 . .
N4 C3 H3 124.4 . .
N4 C3 C4 111(4) . .
C4 C3 H3 124.4 . .
N17 C4 C3 106(4) . .
N17 C4 H4 126.9 . .
C3 C4 H4 126.9 . .
N15 C5 H5 129.3 . .
N15 C5 C6 101(4) . .
C6 C5 H5 129.3 . .
N7 C6 C5 108(4) . .
N7 C6 H6 126.0 . .
C5 C6 H6 126.0 . .
N28 C7 H7 123.6 . .
C8 C7 N28 113(5) . .
C8 C7 H7 123.6 . .
N24 C8 H8 128.5 . .
C7 C8 N24 103(5) . .
C7 C8 H8 128.5 . .
N26 C9 H9 124.8 . .
C10 C9 N26 110(4) . .
C10 C9 H9 124.8 . .
N22 C10 H10 125.4 . .
C9 C10 N22 109(4) . .
C9 C10 H10 125.4 . .
N35 C11 H11 126.3 . .
N35 C11 C12 107(4) . .
C12 C11 H11 126.3 . .
N6 C12 H12 125.0 . .
C11 C12 N6 110(4) . .
C11 C12 H12 125.0 . .
N10 C13 H13 124.0 . .
N10 C13 C14 112(4) . .
C14 C13 H13 124.0 . .
N2 C14 C13 106(4) . .
N2 C14 H14 126.8 . .
C13 C14 H14 126.8 . .
N21 C15 H15 125.5 . .
C16 C15 N21 109(4) . .
C16 C15 H15 125.5 . .
N27 C16 H16 127.1 . .
C15 C16 N27 106(4) . .
C15 C16 H16 127.1 . .
N16 C17 H17 127.7 . .
N16 C17 C18 105(4) . .
C18 C17 H17 127.7 . .
N12 C18 C17 107(4) . .
N12 C18 H18 126.3 . .
C17 C18 H18 126.3 . .

loop_
_geom_bond_atom_site_label_1
_geom_bond_atom_site_label_2
_geom_bond_distance
_geom_bond_site_symmetry_2
W1 O11 2.41(4) .
W1 O12 1.84(3) .
W1 O15 1.90(3) .
W1 O16 2.33(5) .
W1 O17 1.66(3) .
W1 O18 1.87(5) .
W1 O19 1.88(5) .
W2 O9 2.46(4) .
W2 O10 1.87(4) .
W2 O16 2.34(5) 2_567
W2 O19 1.94(5) 2_567
W2 O20 1.93(5) .
W2 O21 1.92(4) .
W2 O23 1.71(3) .
W3 O1 1.68(4) .
W3 O2 1.88(5) .
W3 O6 1.93(4) .
W3 O7 1.86(4) .
W3 O8 2.24(6) .
W3 O9 2.40(4) .
W3 O10 1.92(4) .
W4 O5 1.87(3) .
W4 O7 1.92(4) .
W4 O9 2.34(4) .
W4 O11 2.36(4) .
W4 O13 1.74(3) .
W4 O15 1.88(3) .
W4 O21 1.86(4) .
W5 O3 1.86(5) .
W5 O4 1.67(4) .
W5 O5 1.91(3) 2_567
W5 O6 1.96(5) .
W5 O8 2.30(6) .
W5 O11 2.52(4) 2_567
W5 O12 1.92(3) 2_567
W6 O2 1.97(5) .
W6 O3 1.91(4) .
W6 O8 2.41(6) .
W6 O16 2.43(5) .
W6 O18 1.90(4) .
W6 O20 1.81(5) 2_567
W6 O22 1.71(3) .
Ag12 N21 2.09(4) .
Ag12 N23 2.15(3) .
Ag6 Ag15 3.284(13) 2_656
Ag6 N1 2.09(4) .
Ag6 N22 2.10(4) .
Ag10 Ag14 3.368(6) 2_666
Ag10 Ag15 2.753(12) .
Ag10 N27 2.17(4) .
Ag10 N35 2.14(4) .
Ag8 Ag4 3.234(6) 2_666
Ag8 Ag15 2.926(12) .
Ag8 Ag15 2.906(13) 2_656
Ag8 N18 2.16(3) .
Ag8 N20 2.20(4) .
Ag4 Ag8 3.234(6) 2_666
Ag4 Ag4 3.261(8) 2_576
Ag4 Ag16 2.964(13) 2_576
Ag4 Ag16 2.848(12) .
Ag4 N2 2.18(3) .
Ag4 N3 2.17(4) .
Ag9 Ag5 3.320(6) 2_576
Ag9 Ag16 3.056(14) 2_576
Ag9 N14 2.17(3) .
Ag9 N24 2.12(3) .
Ag14 Ag10 3.368(6) 2_666
Ag14 Ag16 2.992(12) 2_576
Ag14 N4 2.09(3) .
Ag14 N25 2.11(4) .
Ag5 Ag9 3.320(6) 2_576
Ag5 Ag2 3.077(6) 2_666
Ag5 Ag16 2.710(12) .
Ag5 N16 2.19(4) .
Ag5 N17 2.15(4) .
Ag2 Ag5 3.077(6) 2_666
Ag2 Ag15 2.740(12) .
Ag2 N7 2.15(4) .
Ag2 N19 2.08(3) .
Ag11 Ag15 2.855(12) .
Ag11 N5 2.14(4) .
Ag11 N11 2.16(4) .
Ag1 N6 2.09(4) .
Ag1 N12 2.15(4) 1_635
Ag3 N13 2.07(4) .
Ag3 N15 2.11(3) 1_475
Ag7 O23 2.58(3) .
Ag7 N10 2.07(3) .
Ag7 N26 2.12(4) .
Ag13 N28 2.07(4) .
Ag13 N28 2.07(4) 2_675
Ag16 Ag4 2.964(13) 2_576
Ag16 Ag9 3.056(13) 2_576
Ag16 Ag14 2.992(12) 2_576
Ag15 Ag6 3.284(13) 2_656
Ag15 Ag8 2.906(13) 2_656
Si1 O8 1.77(6) .
Si1 O8 1.77(6) 2_567
Si1 O9 1.61(4) .
Si1 O9 1.61(4) 2_567
Si1 O11 1.55(4) 2_567
Si1 O11 1.55(4) .
Si1 O16 1.67(5) .
Si1 O16 1.67(5) 2_567
O5 W5 1.91(3) 2_567
O9 O11 1.7186 .
O11 W5 2.52(4) 2_567
O12 W5 1.92(3) 2_567
O16 W2 2.34(5) 2_567
O19 W2 1.94(5) 2_567
O20 W6 1.81(5) 2_567
N1 N18 1.39(5) .
N1 C1 1.33(6) .
N2 N14 1.38(5) .
N2 C14 1.31(5) .
N3 N4 1.43(5) .
N3 N17 1.33(5) .
N4 C3 1.36(5) .
N5 N7 1.30(5) .
N5 N15 1.37(5) .
N6 N11 1.35(5) .
N6 C12 1.40(5) .
N7 C6 1.30(6) .
N10 N14 1.34(5) .
N10 C13 1.36(5) .
N11 N35 1.32(5) .
N12 Ag1 2.15(4) 1_475
N12 N13 1.36(5) .
N12 C18 1.32(6) .
N13 N16 1.29(5) .
N15 Ag3 2.11(3) 1_635
N15 C5 1.32(5) .
N16 C17 1.34(6) .
N17 C4 1.37(6) .
N18 N19 1.35(5) .
N19 C2 1.34(5) .
N20 N21 1.34(5) .
N20 N27 1.25(5) .
N21 C15 1.35(6) .
N22 N23 1.34(5) .
N22 C10 1.35(6) .
N23 N26 1.36(5) .
N24 N25 1.33(5) .
N24 C8 1.35(6) .
N25 N28 1.32(6) .
N26 C9 1.37(6) .
N27 C16 1.38(6) .
N28 C7 1.42(8) .
N35 C11 1.34(6) .
C1 H1 0.9300 .
C1 C2 1.30(6) .
C2 H2 0.9300 .
C3 H3 0.9300 .
C3 C4 1.38(6) .
C4 H4 0.9300 .
C5 H5 0.9300 .
C5 C6 1.47(6) .
C6 H6 0.9300 .
C7 H7 0.9300 .
C7 C8 1.33(8) .
C8 H8 0.9300 .
C9 H9 0.9300 .
C9 C10 1.33(7) .
C10 H10 0.9300 .
C11 H11 0.9300 .
C11 C12 1.35(7) .
C12 H12 0.9300 .
C13 H13 0.9300 .
C13 C14 1.37(6) .
C14 H14 0.9300 .
C15 H15 0.9300 .
C15 C16 1.32(7) .
C16 H16 0.9300 .
C17 H17 0.9300 .
C17 C18 1.43(7) .
C18 H18 0.9300 .
